data_1541201
loop_
_publ_author_name
'Manyako, N.B.'
'Zarechnyuk, O.S.'
'Yanson, T.I.'

_publ_section_title
;
 Crystal structure of Ca Ni Al9
;
_journal_name_full 'Soviet Physics, Crystallography (= Kristallografiya)'
_journal_page_first 816
_journal_page_last 817
_journal_volume 32
_journal_year 1987
_chemical_formula_sum 'Al9 Ca Ni'
_space_group_IT_number 194
_symmetry_space_group_name_Hall '-P 6c 2c'
_symmetry_space_group_name_H-M 'P 63/m m c'
_cell_angle_alpha 90
_cell_angle_beta 90
_cell_angle_gamma 120
_cell_formula_units_Z 2
_cell_length_a 7.6002
_cell_length_b 7.6002
_cell_length_c 7.9457
_cell_volume 397.478
_citation_journal_id_ASTM SPHCA6
_cod_data_source_file Manyako_SPHCA6_1987_584.cif
_cod_data_source_block Al9Ca1Ni1
_cod_original_cell_volume 397.4778
_cod_original_formula_sum 'Al9 Ca1 Ni1'
_cod_database_code 1541201

loop_
_symmetry_equiv_pos_as_xyz
x,y,z
x-y,x,z+1/2
-y,x-y,z
-x,-y,z+1/2
-x+y,-x,z
y,-x+y,z+1/2
-y,-x,-z+1/2
x-y,-y,-z
x,x-y,-z+1/2
y,x,-z
-x+y,y,-z+1/2
-x,-x+y,-z
-x,-y,-z
-x+y,-x,-z-1/2
y,-x+y,-z
x,y,-z-1/2
x-y,x,-z
-y,x-y,-z-1/2
y,x,z-1/2
-x+y,y,z
-x,-x+y,z-1/2
-y,-x,z
x-y,-y,z-1/2
x,x-y,z

loop_
_atom_site_label
_atom_site_type_symbol
_atom_site_fract_x
_atom_site_fract_y
_atom_site_fract_z
_atom_site_occupancy
_atom_site_U_iso_or_equiv
Al1 Al 0.5226 0.0452 0.25 1 0.0
Al2 Al 0.2084 0.4168 0.4847 1 0.0
Ni1 Ni 0.3333 0.6667 0.75 1 0.0
Ca1 Ca 0 0 0.25 1 0.0
